data_4078825
loop_
_publ_author_name
'D\"orrich, Steffen'
'Falgner, Steffen'
'Schweeberg, Sarah'
'Burschka, Christian'
'Brodin, Peter'
'Wissing, Britt Marie'
'Basta, Babro'
'Schell, Peter'
'Bauer, Udo'
'Tacke, Reinhold'

_publ_section_title
;
 Silicon-Containing Dipeptidic Aspartame and Neotame Analogues
;
_journal_issue 16
_journal_name_full Organometallics
_journal_page_first 5903
_journal_paper_doi 10.1021/om300442e
_journal_volume 31
_journal_year 2012
_chemical_formula_moiety 'C12 H25 N2 O5 Si, C2 F3 O2'
_chemical_formula_sum 'C14 H25 F3 N2 O7 Si'
_chemical_formula_weight 418.45
_chemical_name_systematic
; 
 ? 
;
_space_group_IT_number 19
_symmetry_cell_setting orthorhombic
_symmetry_space_group_name_Hall 'P 2ac 2ab'
_symmetry_space_group_name_H-M 'P 21 21 21'
_atom_sites_solution_hydrogens geom
_atom_sites_solution_primary direct
_atom_sites_solution_secondary difmap
_audit_creation_method SHELXL-97
_cell_angle_alpha 90.00
_cell_angle_beta 90.00
_cell_angle_gamma 90.00
_cell_formula_units_Z 4
_cell_length_a 5.8981(3)
_cell_length_b 10.9256(6)
_cell_length_c 29.6570(16)
_cell_measurement_reflns_used 9900
_cell_measurement_temperature 100(2)
_cell_measurement_theta_max 30.44
_cell_measurement_theta_min 2.32
_cell_volume 1911.11(18)
_computing_cell_refinement Bruker-SAINT
_computing_data_collection Bruker-SAINT
_computing_data_reduction Bruker-SAINT
_computing_molecular_graphics Ortep/Povray
_computing_publication_material Bruker-SHELXTL
_computing_structure_refinement 'SHELXL-97 (Sheldrick, 2008)'
_computing_structure_solution 'SHELXS-97 (Sheldrick, 2008)'
_diffrn_ambient_temperature 100(2)
_diffrn_measured_fraction_theta_full 0.996
_diffrn_measured_fraction_theta_max 0.996
_diffrn_measurement_device_type Bruker_Kappa_Apex2_CCD
_diffrn_measurement_method 'omega and phi scans'
_diffrn_radiation_monochromator multi_layer_optics
_diffrn_radiation_source rotating_anode
_diffrn_radiation_type MoK\a
_diffrn_radiation_wavelength 0.71073
_diffrn_reflns_av_R_equivalents 0.0562
_diffrn_reflns_av_sigmaI/netI 0.0303
_diffrn_reflns_limit_h_max 8
_diffrn_reflns_limit_h_min -8
_diffrn_reflns_limit_k_max 15
_diffrn_reflns_limit_k_min -15
_diffrn_reflns_limit_l_max 42
_diffrn_reflns_limit_l_min -42
_diffrn_reflns_number 43631
_diffrn_reflns_theta_full 30.55
_diffrn_reflns_theta_max 30.55
_diffrn_reflns_theta_min 1.37
_exptl_absorpt_coefficient_mu 0.190
_exptl_absorpt_correction_T_max .7461
_exptl_absorpt_correction_T_min .6498
_exptl_absorpt_correction_type multi-scan
_exptl_absorpt_process_details BrukerSADABS
_exptl_crystal_colour colorless
_exptl_crystal_density_diffrn 1.454
_exptl_crystal_density_method 'not measured'
_exptl_crystal_description needle
_exptl_crystal_F_000 880
_exptl_crystal_size_max .300
_exptl_crystal_size_mid .120
_exptl_crystal_size_min .090
_refine_diff_density_max 0.335
_refine_diff_density_min -0.245
_refine_diff_density_rms 0.043
_refine_ls_abs_structure_details 'Flack H D (1983), Acta Cryst. A39, 876-881'
_refine_ls_abs_structure_Flack 0.03(7)
_refine_ls_extinction_method none
_refine_ls_goodness_of_fit_ref 1.039
_refine_ls_hydrogen_treatment mixed
_refine_ls_matrix_type full
_refine_ls_number_parameters 264
_refine_ls_number_reflns 5814
_refine_ls_number_restraints 0
_refine_ls_restrained_S_all 1.039
_refine_ls_R_factor_all 0.0298
_refine_ls_R_factor_gt 0.0273
_refine_ls_shift/su_max 0.001
_refine_ls_shift/su_mean 0.000
_refine_ls_structure_factor_coef Fsqd
_refine_ls_weighting_details 'calc w=1/[\s^2^(Fo^2^)+(0.0352P)^2^+0.3074P] where P=(Fo^2^+2Fc^2^)/3'
_refine_ls_weighting_scheme calc
_refine_ls_wR_factor_gt 0.0689
_refine_ls_wR_factor_ref 0.0704
_reflns_number_gt 5518
_reflns_number_total 5814
_reflns_threshold_expression >2sigma(I)
_cod_data_source_file om300442e_si_001.cif
_cod_data_source_block dor03du_5.TFA
_cod_original_sg_symbol_H-M P212121
_cod_database_code 4078825

loop_
_symmetry_equiv_pos_as_xyz
'x, y, z'
'-x+1/2, -y, z+1/2'
'-x, y+1/2, -z+1/2'
'x+1/2, -y+1/2, -z'

loop_
_atom_site_label
_atom_site_type_symbol
_atom_site_fract_x
_atom_site_fract_y
_atom_site_fract_z
_atom_site_U_iso_or_equiv
_atom_site_adp_type
_atom_site_occupancy
_atom_site_symmetry_multiplicity
_atom_site_calc_flag
_atom_site_refinement_flags
C1 C 0.7462(2) 1.11650(10) 0.76469(4) 0.0193(2) Uani 1 1 d .
H1A H 0.8735 1.1035 0.7854 0.029 Uiso 1 1 calc R
H1B H 0.6469 1.1805 0.7767 0.029 Uiso 1 1 calc R
H1C H 0.8041 1.1418 0.7351 0.029 Uiso 1 1 calc R
C2 C 0.3657(2) 0.98535(10) 0.71286(4) 0.0170(2) Uani 1 1 d .
H2A H 0.4420 1.0020 0.6841 0.025 Uiso 1 1 calc R
H2B H 0.2623 1.0528 0.7200 0.025 Uiso 1 1 calc R
H2C H 0.2796 0.9089 0.7105 0.025 Uiso 1 1 calc R
C3 C 0.7833(2) 0.84456(10) 0.74390(4) 0.0188(2) Uani 1 1 d .
H3A H 0.7073 0.7654 0.7476 0.028 Uiso 1 1 calc R
H3B H 0.9155 0.8484 0.7639 0.028 Uiso 1 1 calc R
H3C H 0.8325 0.8538 0.7125 0.028 Uiso 1 1 calc R
C4 C 0.40785(19) 0.93891(9) 0.81110(3) 0.01298(19) Uani 1 1 d .
H4A H 0.3069 1.0104 0.8154 0.016 Uiso 1 1 calc R
H4B H 0.3086 0.8684 0.8040 0.016 Uiso 1 1 calc R
C5 C 0.51703(18) 0.91181(9) 0.85733(3) 0.01120(18) Uani 1 1 d .
C6 C 0.67248(18) 1.01927(10) 0.87003(3) 0.01246(19) Uani 1 1 d .
C7 C 0.6500(2) 0.79196(9) 0.85652(4) 0.0162(2) Uani 1 1 d .
H7A H 0.7112 0.7754 0.8866 0.024 Uiso 1 1 calc R
H7B H 0.7749 0.7986 0.8349 0.024 Uiso 1 1 calc R
H7C H 0.5491 0.7250 0.8475 0.024 Uiso 1 1 calc R
C8 C 0.6782(2) 1.22991(10) 0.88983(4) 0.0220(2) Uani 1 1 d .
H8A H 0.7659 1.2193 0.9176 0.033 Uiso 1 1 calc R
H8B H 0.5725 1.2984 0.8935 0.033 Uiso 1 1 calc R
H8C H 0.7814 1.2471 0.8647 0.033 Uiso 1 1 calc R
C9 C 0.37285(18) 0.89711(9) 0.93491(3) 0.01121(18) Uani 1 1 d .
C11 C 0.10736(19) 1.05439(9) 0.96957(4) 0.01379(19) Uani 1 1 d .
H11A H 0.0576 1.0837 0.9396 0.017 Uiso 1 1 calc R
H11B H -0.0248 1.0610 0.9900 0.017 Uiso 1 1 calc R
C12 C 0.2857(2) 1.14123(9) 0.98641(3) 0.0141(2) Uani 1 1 d .
C13 C 0.5942(2) 0.97745(10) 0.11331(4) 0.0168(2) Uani 1 1 d .
C14 C 0.7351(2) 0.92352(9) 0.07410(3) 0.01308(19) Uani 1 1 d .
C10 C 0.16567(18) 0.91838(9) 0.96503(3) 0.01080(18) Uani 1 1 d .
H10 H 0.0331 0.8762 0.9509 0.013 Uiso 1 1 calc R
F1 F 0.37220(12) 0.97437(8) 0.10609(3) 0.02542(16) Uani 1 1 d .
F2 F 0.64813(16) 1.09344(7) 0.12247(3) 0.0354(2) Uani 1 1 d .
F3 F 0.63297(16) 0.91300(9) 0.15116(2) 0.0339(2) Uani 1 1 d .
N1 N 0.33185(16) 0.90596(8) 0.89053(3) 0.01169(16) Uani 1 1 d .
H1N H 0.214(3) 0.9272(14) 0.8835(5) 0.018 Uiso 1 1 d .
N2 N 0.20905(17) 0.86008(8) 1.00936(3) 0.01164(16) Uani 1 1 d .
H1N2 H 0.110(3) 0.8885(14) 1.0289(5) 0.017 Uiso 1 1 d .
H2N2 H 0.353(3) 0.8729(14) 1.0180(5) 0.017 Uiso 1 1 d .
H3N2 H 0.185(3) 0.7803(14) 1.0057(5) 0.017 Uiso 1 1 d .
O1 O 0.87790(14) 1.01678(8) 0.86889(3) 0.01750(16) Uani 1 1 d .
O2 O 0.55170(15) 1.11872(7) 0.88042(3) 0.01720(16) Uani 1 1 d .
O3 O 0.56184(14) 0.87912(7) 0.95103(2) 0.01411(15) Uani 1 1 d .
O6 O 0.64027(15) 0.84113(7) 0.05213(3) 0.01700(16) Uani 1 1 d .
O7 O 0.92853(15) 0.96641(8) 0.07032(3) 0.02160(17) Uani 1 1 d .
O5 O 0.44603(16) 1.09109(8) 1.01130(3) 0.01883(17) Uani 1 1 d .
H5O H 0.538(3) 1.1471(17) 1.0168(5) 0.028 Uiso 1 1 d .
O4 O 0.28033(15) 1.25075(7) 0.97848(3) 0.01886(17) Uani 1 1 d .
Si Si 0.58198(5) 0.97072(3) 0.758581(9) 0.01184(6) Uani 1 1 d .

loop_
_atom_site_aniso_label
_atom_site_aniso_U_11
_atom_site_aniso_U_22
_atom_site_aniso_U_33
_atom_site_aniso_U_23
_atom_site_aniso_U_13
_atom_site_aniso_U_12
C1 0.0218(6) 0.0177(5) 0.0184(5) 0.0029(4) -0.0014(5) -0.0058(4)
C2 0.0177(5) 0.0192(5) 0.0140(4) 0.0018(4) -0.0020(4) -0.0005(4)
C3 0.0178(5) 0.0200(5) 0.0185(5) 0.0023(4) 0.0034(4) 0.0035(4)
C4 0.0119(5) 0.0160(4) 0.0110(4) 0.0010(3) -0.0008(4) 0.0003(4)
C5 0.0111(5) 0.0133(4) 0.0093(4) 0.0008(3) 0.0011(3) 0.0010(4)
C6 0.0127(5) 0.0153(4) 0.0093(4) 0.0012(3) -0.0017(4) 0.0008(4)
C7 0.0202(5) 0.0142(4) 0.0143(5) 0.0005(4) 0.0018(4) 0.0053(4)
C8 0.0226(6) 0.0151(5) 0.0283(6) -0.0031(4) -0.0031(5) -0.0038(5)
C9 0.0130(5) 0.0085(4) 0.0121(4) -0.0004(3) 0.0017(4) -0.0002(4)
C11 0.0144(5) 0.0103(4) 0.0167(4) -0.0010(3) -0.0006(4) 0.0025(4)
C12 0.0157(5) 0.0133(4) 0.0133(4) -0.0016(3) 0.0029(4) 0.0003(4)
C13 0.0143(5) 0.0217(5) 0.0144(4) -0.0041(4) 0.0007(4) 0.0003(5)
C14 0.0152(5) 0.0148(4) 0.0093(4) -0.0002(3) -0.0003(4) 0.0034(4)
C10 0.0112(4) 0.0101(4) 0.0112(4) -0.0002(3) 0.0002(4) 0.0004(4)
F1 0.0129(3) 0.0402(4) 0.0232(3) -0.0059(3) 0.0016(3) 0.0020(3)
F2 0.0321(5) 0.0264(4) 0.0478(5) -0.0235(4) 0.0137(4) -0.0057(4)
F3 0.0334(5) 0.0561(5) 0.0123(3) 0.0052(3) 0.0027(3) 0.0107(4)
N1 0.0089(4) 0.0156(4) 0.0105(4) 0.0005(3) 0.0004(3) 0.0004(3)
N2 0.0118(4) 0.0103(4) 0.0128(4) 0.0004(3) 0.0016(3) 0.0000(3)
O1 0.0109(4) 0.0233(4) 0.0183(4) 0.0008(3) -0.0019(3) -0.0010(3)
O2 0.0152(4) 0.0126(3) 0.0238(4) -0.0025(3) -0.0018(3) 0.0003(3)
O3 0.0121(3) 0.0182(3) 0.0120(3) 0.0007(3) -0.0006(3) 0.0020(3)
O6 0.0205(4) 0.0136(3) 0.0169(4) -0.0044(3) -0.0046(3) 0.0027(3)
O7 0.0161(4) 0.0265(4) 0.0223(4) -0.0077(3) 0.0049(3) -0.0019(4)
O5 0.0194(4) 0.0132(3) 0.0239(4) 0.0006(3) -0.0075(3) -0.0034(3)
O4 0.0179(4) 0.0115(3) 0.0271(4) 0.0012(3) 0.0021(3) 0.0011(3)
Si 0.01213(13) 0.01257(12) 0.01084(12) 0.00129(9) -0.00040(11) -0.00044(11)

loop_
_atom_type_symbol
_atom_type_description
_atom_type_scat_dispersion_real
_atom_type_scat_dispersion_imag
_atom_type_scat_source
C C 0.0033 0.0016 'International Tables Vol C Tables 4.2.6.8 and 6.1.1.4'
H H 0.0000 0.0000 'International Tables Vol C Tables 4.2.6.8 and 6.1.1.4'
F F 0.0171 0.0103 'International Tables Vol C Tables 4.2.6.8 and 6.1.1.4'
N N 0.0061 0.0033 'International Tables Vol C Tables 4.2.6.8 and 6.1.1.4'
O O 0.0106 0.0060 'International Tables Vol C Tables 4.2.6.8 and 6.1.1.4'
Si Si 0.0817 0.0704 'International Tables Vol C Tables 4.2.6.8 and 6.1.1.4'

loop_
_geom_angle_atom_site_label_1
_geom_angle_atom_site_label_2
_geom_angle_atom_site_label_3
_geom_angle
C5 C4 Si 122.57(8)
N1 C5 C7 110.76(8)
N1 C5 C6 108.17(8)
C7 C5 C6 110.66(9)
N1 C5 C4 107.03(8)
C7 C5 C4 111.40(8)
C6 C5 C4 108.68(8)
O1 C6 O2 123.91(11)
O1 C6 C5 124.91(10)
O2 C6 C5 111.10(9)
O3 C9 N1 123.84(10)
O3 C9 C10 121.41(9)
N1 C9 C10 114.67(9)
C12 C11 C10 119.01(9)
O4 C12 O5 122.27(11)
O4 C12 C11 122.50(10)
O5 C12 C11 115.21(9)
F1 C13 F2 106.98(10)
F1 C13 F3 106.81(10)
F2 C13 F3 106.66(9)
F1 C13 C14 113.53(9)
F2 C13 C14 112.77(10)
F3 C13 C14 109.70(9)
O7 C14 O6 129.83(10)
O7 C14 C13 114.77(9)
O6 C14 C13 115.36(10)
N2 C10 C11 112.18(8)
N2 C10 C9 108.32(8)
C11 C10 C9 112.20(8)
H1N N1 C9 117.1(11)
H1N N1 C5 118.6(11)
C9 N1 C5 121.71(9)
H1N2 N2 H3N2 108.6(15)
H1N2 N2 H2N2 112.8(14)
H3N2 N2 H2N2 110.0(15)
H1N2 N2 C10 108.5(10)
H3N2 N2 C10 106.4(10)
H2N2 N2 C10 110.4(10)
C6 O2 C8 116.80(9)
H5O O5 C12 105.6(12)
C2 Si C3 109.11(5)
C2 Si C1 110.51(5)
C3 Si C1 108.72(6)
C2 Si C4 104.00(5)
C3 Si C4 113.55(5)
C1 Si C4 110.87(5)

loop_
_geom_bond_atom_site_label_1
_geom_bond_atom_site_label_2
_geom_bond_distance
C1 Si 1.8729(12)
C2 Si 1.8684(12)
C3 Si 1.8706(12)
C4 C5 1.5433(14)
C4 Si 1.8979(11)
C5 N1 1.4719(13)
C5 C7 1.5264(14)
C5 C6 1.5366(15)
C6 O1 1.2124(13)
C6 O2 1.3352(13)
C8 O2 1.4526(14)
C9 O3 1.2287(14)
C9 N1 1.3417(13)
C9 C10 1.5314(14)
C11 C12 1.5020(15)
C11 C10 1.5312(14)
C12 O4 1.2199(13)
C12 O5 1.3188(14)
C13 F1 1.3273(14)
C13 F2 1.3345(13)
C13 F3 1.3447(13)
C13 C14 1.5459(15)
C14 O7 1.2386(14)
C14 O6 1.2440(13)
C10 N2 1.4831(13)
N1 H1N 0.762(16)
N2 H1N2 0.881(16)
N2 H3N2 0.890(15)
N2 H2N2 0.896(17)
O5 H5O 0.834(19)

loop_
_geom_torsion_atom_site_label_1
_geom_torsion_atom_site_label_2
_geom_torsion_atom_site_label_3
_geom_torsion_atom_site_label_4
_geom_torsion
Si C4 C5 N1 173.68(7)
Si C4 C5 C7 -65.10(11)
Si C4 C5 C6 57.07(11)
N1 C5 C6 O1 138.20(11)
C7 C5 C6 O1 16.70(14)
C4 C5 C6 O1 -105.93(12)
N1 C5 C6 O2 -44.97(11)
C7 C5 C6 O2 -166.47(8)
C4 C5 C6 O2 70.91(11)
C10 C11 C12 O4 157.25(10)
C10 C11 C12 O5 -24.25(14)
F1 C13 C14 O7 152.23(10)
F2 C13 C14 O7 30.35(13)
F3 C13 C14 O7 -88.38(12)
F1 C13 C14 O6 -30.04(14)
F2 C13 C14 O6 -151.92(10)
F3 C13 C14 O6 89.36(12)
C12 C11 C10 N2 66.16(12)
C12 C11 C10 C9 -56.04(12)
O3 C9 C10 N2 -25.07(13)
N1 C9 C10 N2 158.11(9)
O3 C9 C10 C11 99.31(11)
N1 C9 C10 C11 -77.52(11)
O3 C9 N1 H1N -170.5(13)
C10 C9 N1 H1N 6.3(13)
O3 C9 N1 C5 -8.69(15)
C10 C9 N1 C5 168.05(8)
C7 C5 N1 H1N -132.6(13)
C6 C5 N1 H1N 105.9(13)
C4 C5 N1 H1N -11.0(13)
C7 C5 N1 C9 65.87(12)
C6 C5 N1 C9 -55.57(12)
C4 C5 N1 C9 -172.51(9)
C11 C10 N2 H1N2 40.4(10)
C9 C10 N2 H1N2 164.8(10)
C11 C10 N2 H3N2 157.0(11)
C9 C10 N2 H3N2 -78.6(11)
C11 C10 N2 H2N2 -83.6(10)
C9 C10 N2 H2N2 40.8(11)
O1 C6 O2 C8 1.35(16)
C5 C6 O2 C8 -175.53(9)
O4 C12 O5 H5O -5.6(12)
C11 C12 O5 H5O 175.9(12)
C5 C4 Si C2 176.02(8)
C5 C4 Si C3 57.54(10)
C5 C4 Si C1 -65.20(10)
